data_1544143
loop_
_publ_author_name
'Yamamoto, Kosuke'
'Qureshi, Zafar'
'Tsoung, Jennifer'
'Pisella, Guillaume'
'Lautens, Mark'

_publ_section_title
;
 Combining Ru-Catalyzed C-H Functionalization with Pd-Catalyzed Asymmetric
 Allylic Alkylation: Synthesis of 3-Allyl-3-aryl Oxindole Derivatives from
 Aryl \a-Diazoamides.
;
_journal_issue 19
_journal_name_full 'Organic letters'
_journal_page_first 4954
_journal_page_last 4957
_journal_paper_doi 10.1021/acs.orglett.6b02423
_journal_volume 18
_journal_year 2016
_chemical_absolute_configuration ad
_chemical_formula_moiety 'C24 H21 N O'
_chemical_formula_sum 'C24 H21 N O'
_chemical_formula_weight 339.42
_space_group_crystal_system monoclinic
_space_group_IT_number 4
_space_group_name_Hall 'P 2yb'
_space_group_name_H-M_alt 'P 1 21 1'
_symmetry_space_group_name_Hall 'P 2yb'
_symmetry_space_group_name_H-M 'P 1 21 1'
_atom_sites_solution_hydrogens geom
_audit_creation_method SHELXL-2014/7
_cell_angle_alpha 90
_cell_angle_beta 90.128(3)
_cell_angle_gamma 90
_cell_formula_units_Z 8
_cell_length_a 8.9816(4)
_cell_length_b 29.4224(15)
_cell_length_c 13.9309(7)
_cell_measurement_reflns_used 9888
_cell_measurement_temperature 147(2)
_cell_measurement_theta_max 65.88
_cell_measurement_theta_min 3.17
_cell_volume 3681.4(3)
_computing_cell_refinement APEX2
_computing_data_collection 'APEX2 (Bruker, 2014)'
_computing_data_reduction 'SAINT (Bruker, 2014)'
_computing_molecular_graphics 'PLATON (Spek, 2009)'
_computing_publication_material 'SHELXTL (Sheldrick, 2008)'
_computing_structure_refinement 'SHELXL-2014/7 (Sheldrick, 2015b)'
_computing_structure_solution 'SHELXT (Sheldrick, 2015a)'
_diffrn_ambient_temperature 147(2)
_diffrn_measured_fraction_theta_full 0.984
_diffrn_measured_fraction_theta_max 0.984
_diffrn_measurement_device_type 'Bruker Kappa APEX-DUO CCD'
_diffrn_measurement_method '\f and \w scans'
_diffrn_radiation_type CuK\a
_diffrn_radiation_wavelength 1.54178
_diffrn_reflns_av_R_equivalents 0.0544
_diffrn_reflns_av_unetI/netI 0.0395
_diffrn_reflns_Laue_measured_fraction_full 0.984
_diffrn_reflns_Laue_measured_fraction_max 0.984
_diffrn_reflns_limit_h_max 10
_diffrn_reflns_limit_h_min -10
_diffrn_reflns_limit_k_max 34
_diffrn_reflns_limit_k_min -35
_diffrn_reflns_limit_l_max 16
_diffrn_reflns_limit_l_min -16
_diffrn_reflns_number 78021
_diffrn_reflns_point_group_measured_fraction_full 0.975
_diffrn_reflns_point_group_measured_fraction_max 0.975
_diffrn_reflns_theta_full 67.374
_diffrn_reflns_theta_max 67.374
_diffrn_reflns_theta_min 3.004
_diffrn_source 'Bruker ImuS with multi-layer optics'
_exptl_absorpt_coefficient_mu 0.576
_exptl_absorpt_correction_T_max 0.7529
_exptl_absorpt_correction_T_min 0.6009
_exptl_absorpt_correction_type multi-scan
_exptl_absorpt_process_details 'SADABS (Bruker, 2014)'
_exptl_crystal_colour colourless
_exptl_crystal_density_diffrn 1.225
_exptl_crystal_description Block
_exptl_crystal_F_000 1440
_exptl_crystal_size_max 0.180
_exptl_crystal_size_mid 0.150
_exptl_crystal_size_min 0.120
_refine_diff_density_max 0.271
_refine_diff_density_min -0.313
_refine_diff_density_rms 0.038
_refine_ls_abs_structure_details
; 
 Flack x determined using 5491 quotients [(I+)-(I-)]/[(I+)+(I-)] 
 (Parsons, Flack and Wagner, Acta Cryst. B69 (2013) 249-259). 
;
_refine_ls_abs_structure_Flack 0.04(7)
_refine_ls_extinction_method none
_refine_ls_goodness_of_fit_ref 1.057
_refine_ls_hydrogen_treatment constr
_refine_ls_matrix_type full
_refine_ls_number_parameters 942
_refine_ls_number_reflns 12912
_refine_ls_number_restraints 2
_refine_ls_restrained_S_all 1.060
_refine_ls_R_factor_all 0.0549
_refine_ls_R_factor_gt 0.0515
_refine_ls_shift/su_max 0.000
_refine_ls_shift/su_mean 0.000
_refine_ls_structure_factor_coef Fsqd
_refine_ls_weighting_details 'w=1/[\s^2^(Fo^2^)+(0.0311P)^2^+2.3281P] where P=(Fo^2^+2Fc^2^)/3'
_refine_ls_weighting_scheme calc
_refine_ls_wR_factor_gt 0.1218
_refine_ls_wR_factor_ref 0.1245
_reflns_Friedel_coverage 0.940
_reflns_Friedel_fraction_full 0.966
_reflns_Friedel_fraction_max 0.965
_reflns_number_gt 12237
_reflns_number_total 12912
_reflns_threshold_expression 'I > 2\s(I)'
_cod_data_source_file ol6b02423_si_002.cif
_cod_data_source_block d1687_a
_cod_depositor_comments 'Adding full bibliography for 1544143.cif.'
_cod_database_code 1544143
_shelx_shelxl_version_number 2014/7
_shelx_space_group_comment
; 
The symmetry employed for this shelxl refinement is uniquely defined 
by the following loop, which should always be used as a source of 
symmetry information in preference to the above space-group names. 
They are only intended as comments. 
;
_shelx_estimated_absorpt_t_min 0.903
_shelx_estimated_absorpt_t_max 0.934

loop_
_space_group_symop_operation_xyz
'x, y, z'
'-x, y+1/2, -z'

loop_
_atom_site_label
_atom_site_type_symbol
_atom_site_fract_x
_atom_site_fract_y
_atom_site_fract_z
_atom_site_U_iso_or_equiv
_atom_site_adp_type
_atom_site_occupancy
_atom_site_site_symmetry_order
_atom_site_calc_flag
_atom_site_refinement_flags_posn
_atom_site_refinement_flags_adp
_atom_site_refinement_flags_occupancy
_atom_site_disorder_assembly
_atom_site_disorder_group
O1A O 0.7251(3) 0.08467(10) -0.5774(2) 0.0495(7) Uani 1 1 d . . . . .
N1A N 0.9155(3) 0.03307(10) -0.5657(2) 0.0322(6) Uani 1 1 d . . . . .
C1A C 0.9842(4) 0.11055(13) -0.5537(3) 0.0356(8) Uani 1 1 d . . . . .
C2A C 1.1178(4) 0.07938(13) -0.5526(3) 0.0342(8) Uani 1 1 d . . . . .
C3A C 1.2689(4) 0.08948(17) -0.5466(3) 0.0462(10) Uani 1 1 d . . . . .
H3AA H 1.3017 0.1201 -0.5424 0.055 Uiso 1 1 calc R U . . .
C4A C 1.3704(4) 0.0541(2) -0.5468(3) 0.0561(13) Uani 1 1 d . . . . .
H4AA H 1.4740 0.0604 -0.5438 0.067 Uiso 1 1 calc R U . . .
C5A C 1.3223(5) 0.0099(2) -0.5514(3) 0.0530(13) Uani 1 1 d . . . . .
H5AA H 1.3939 -0.0138 -0.5503 0.064 Uiso 1 1 calc R U . . .
C6A C 1.1712(4) -0.00140(15) -0.5575(3) 0.0418(9) Uani 1 1 d . . . . .
H6AA H 1.1385 -0.0321 -0.5606 0.050 Uiso 1 1 calc R U . . .
C7A C 1.0727(4) 0.03443(13) -0.5586(2) 0.0314(7) Uani 1 1 d . . . . .
C8A C 0.8575(4) 0.07581(13) -0.5676(3) 0.0349(8) Uani 1 1 d . . . . .
C9A C 0.8277(4) -0.00807(13) -0.5738(3) 0.0425(9) Uani 1 1 d . . . . .
H9AA H 0.8525 -0.0286 -0.5207 0.064 Uiso 1 1 calc R U . . .
H9AB H 0.8496 -0.0231 -0.6350 0.064 Uiso 1 1 calc R U . . .
H9AC H 0.7216 -0.0004 -0.5712 0.064 Uiso 1 1 calc R U . . .
C10A C 0.9829(5) 0.14460(13) -0.6379(3) 0.0435(9) Uani 1 1 d . . . . .
H10A H 0.8885 0.1619 -0.6362 0.052 Uiso 1 1 calc R U . A 1
H10B H 1.0655 0.1665 -0.6289 0.052 Uiso 1 1 calc R U . A 1
C11A C 0.9981(7) 0.12278(15) -0.7347(3) 0.0633(14) Uani 0.736(12) 1 d D . P B 1
H11A H 1.0888 0.1068 -0.7440 0.076 Uiso 0.736(12) 1 calc R U P B 1
C12A C 0.9138(8) 0.1221(2) -0.8038(4) 0.055(2) Uani 0.736(12) 1 d D . P B 1
H12A H 0.8205 0.1372 -0.8006 0.066 Uiso 0.736(12) 1 calc R U P B 1
H12B H 0.9415 0.1064 -0.8606 0.066 Uiso 0.736(12) 1 calc R U P B 1
C11G C 0.9981(7) 0.12278(15) -0.7347(3) 0.0633(14) Uani 0.264(12) 1 d D . P B 2
H11G H 0.9439 0.0952 -0.7397 0.076 Uiso 0.264(12) 1 calc R U P B 2
C12G C 1.0598(16) 0.1317(6) -0.8039(10) 0.044(5) Uiso 0.264(12) 1 d D . P B 2
H12K H 1.1179 0.1586 -0.8073 0.052 Uiso 0.264(12) 1 calc R U P B 2
H12L H 1.0530 0.1121 -0.8580 0.052 Uiso 0.264(12) 1 calc R U P B 2
C13A C 0.9601(4) 0.13308(13) -0.4562(3) 0.0381(8) Uani 1 1 d . . . . .
C14A C 0.9454(5) 0.10624(13) -0.3747(3) 0.0451(10) Uani 1 1 d . . . . .
H14A H 0.9584 0.0743 -0.3804 0.054 Uiso 1 1 calc R U . . .
C15A C 0.9132(5) 0.12398(14) -0.2869(3) 0.0468(10) Uani 1 1 d . . . . .
H15A H 0.9049 0.1043 -0.2330 0.056 Uiso 1 1 calc R U . . .
C16A C 0.8919(4) 0.17086(13) -0.2748(3) 0.0406(9) Uani 1 1 d . . . . .
C17A C 0.9129(5) 0.19813(13) -0.3549(3) 0.0450(9) Uani 1 1 d . . . . .
H17A H 0.9044 0.2302 -0.3486 0.054 Uiso 1 1 calc R U . . .
C18A C 0.9462(5) 0.17970(13) -0.4442(3) 0.0434(9) Uani 1 1 d . . . . .
H18A H 0.9596 0.1993 -0.4977 0.052 Uiso 1 1 calc R U . . .
C19A C 0.8444(5) 0.19003(13) -0.1817(3) 0.0436(9) Uani 1 1 d . . . . .
C20A C 0.9123(6) 0.17647(15) -0.0959(3) 0.0531(11) Uani 1 1 d . . . . .
H20A H 0.9906 0.1548 -0.0973 0.064 Uiso 1 1 calc R U . . .
C21A C 0.8662(7) 0.19444(16) -0.0089(4) 0.0636(14) Uani 1 1 d . . . . .
H21A H 0.9138 0.1853 0.0489 0.076 Uiso 1 1 calc R U . . .
C22A C 0.7512(6) 0.22566(16) -0.0060(3) 0.0589(12) Uani 1 1 d . . . . .
H22A H 0.7183 0.2374 0.0538 0.071 Uiso 1 1 calc R U . . .
C23A C 0.6843(6) 0.23963(15) -0.0904(3) 0.0533(11) Uani 1 1 d . . . . .
H23A H 0.6059 0.2613 -0.0887 0.064 Uiso 1 1 calc R U . . .
C24A C 0.7317(5) 0.22204(13) -0.1777(3) 0.0449(9) Uani 1 1 d . . . . .
H24A H 0.6861 0.2321 -0.2355 0.054 Uiso 1 1 calc R U . . .
O1B O 0.8728(3) 0.59108(12) 0.0240(2) 0.0551(8) Uani 1 1 d . . . . .
N1B N 0.6948(4) 0.53648(13) 0.0461(2) 0.0438(8) Uani 1 1 d . . . . .
C1B C 0.6058(5) 0.6116(2) 0.0303(3) 0.0592(13) Uani 1 1 d . . . . .
C2B C 0.4820(5) 0.5788(2) 0.0484(3) 0.0627(14) Uani 1 1 d . . . . .
C3B C 0.3299(6) 0.5850(3) 0.0541(4) 0.096(3) Uani 1 1 d . . . . .
H3BA H 0.2897 0.6147 0.0471 0.115 Uiso 1 1 calc R U . . .
C4B C 0.2370(7) 0.5495(4) 0.0696(4) 0.101(3) Uani 1 1 d . . . . .
H4BA H 0.1330 0.5545 0.0761 0.121 Uiso 1 1 calc R U . . .
C5B C 0.2944(7) 0.5062(4) 0.0758(4) 0.096(3) Uani 1 1 d . . . . .
H5BA H 0.2281 0.4814 0.0850 0.116 Uiso 1 1 calc R U . . .
C6B C 0.4500(6) 0.4973(2) 0.0688(3) 0.0685(15) Uani 1 1 d . . . . .
H6B H 0.4897 0.4674 0.0730 0.082 Uiso 1 1 calc R U . . .
C7B C 0.5391(4) 0.53483(19) 0.0556(3) 0.0496(11) Uani 1 1 d . . . . .
C8B C 0.7426(5) 0.58003(16) 0.0324(3) 0.0450(10) Uani 1 1 d . . . . .
C9B C 0.7909(5) 0.49665(16) 0.0503(3) 0.0533(11) Uani 1 1 d . . . . .
H9BA H 0.7618 0.4752 -0.0001 0.080 Uiso 1 1 calc R U . . .
H9BB H 0.7809 0.4820 0.1132 0.080 Uiso 1 1 calc R U . . .
H9BC H 0.8946 0.5059 0.0407 0.080 Uiso 1 1 calc R U . . .
C10B C 0.6204(8) 0.6479(2) 0.1103(4) 0.0798(19) Uani 0.546(17) 1 d . . P C 1
H10C H 0.5242 0.6640 0.1162 0.096 Uiso 0.546(17) 1 calc R U P C 1
H10D H 0.6961 0.6704 0.0905 0.096 Uiso 0.546(17) 1 calc R U P C 1
C11B C 0.6642(12) 0.6288(3) 0.2100(6) 0.046(2) Uiso 0.546(17) 1 d . . P C 1
H11Y H 0.7587 0.6149 0.2192 0.055 Uiso 0.546(17) 1 calc R U P C 1
C12B C 0.5691(11) 0.6318(3) 0.2830(7) 0.056(3) Uiso 0.546(17) 1 d . . P C 1
H12C H 0.4746 0.6457 0.2737 0.067 Uiso 0.546(17) 1 calc R U P C 1
H12D H 0.5958 0.6201 0.3442 0.067 Uiso 0.546(17) 1 calc R U P C 1
C10H C 0.6204(8) 0.6479(2) 0.1103(4) 0.0798(19) Uani 0.454(17) 1 d . . P C 2
H10Y H 0.7225 0.6605 0.1103 0.096 Uiso 0.454(17) 1 calc R U P C 2
H10Z H 0.5499 0.6731 0.0977 0.096 Uiso 0.454(17) 1 calc R U P C 2
C11H C 0.5875(17) 0.6271(4) 0.2067(8) 0.057(3) Uiso 0.454(17) 1 d . . P C 2
H11H H 0.5045 0.6075 0.2154 0.068 Uiso 0.454(17) 1 calc R U P C 2
C12H C 0.6764(18) 0.6368(5) 0.2776(11) 0.079(5) Uiso 0.454(17) 1 d . . P C 2
H12Y H 0.7589 0.6564 0.2676 0.095 Uiso 0.454(17) 1 calc R U P C 2
H12Z H 0.6589 0.6242 0.3393 0.095 Uiso 0.454(17) 1 calc R U P C 2
C13B C 0.5955(5) 0.63394(19) -0.0697(3) 0.0575(13) Uani 1 1 d . . . . .
C14B C 0.5254(7) 0.61442(16) -0.1434(3) 0.0672(15) Uani 1 1 d . . . . .
H14B H 0.4799 0.5857 -0.1334 0.081 Uiso 1 1 calc R U . . .
C15B C 0.5152(6) 0.63391(15) -0.2342(3) 0.0557(11) Uani 1 1 d . . . . .
H15B H 0.4639 0.6181 -0.2837 0.067 Uiso 1 1 calc R U . . .
C16B C 0.5769(4) 0.67490(16) -0.2535(3) 0.0448(9) Uani 1 1 d . . . . .
C17B C 0.6489(10) 0.6951(3) -0.1792(5) 0.145(5) Uani 1 1 d . . . . .
H17B H 0.6944 0.7239 -0.1893 0.174 Uiso 1 1 calc R U . . .
C18B C 0.6587(10) 0.6754(4) -0.0891(5) 0.150(5) Uani 1 1 d . . . . .
H18B H 0.7105 0.6910 -0.0394 0.180 Uiso 1 1 calc R U . . .
C19B C 0.5689(5) 0.69515(14) -0.3515(3) 0.0424(9) Uani 1 1 d . . . . .
C20B C 0.4658(5) 0.67995(15) -0.4192(3) 0.0497(10) Uani 1 1 d . . . . .
H20B H 0.3953 0.6574 -0.4016 0.060 Uiso 1 1 calc R U . . .
C21B C 0.4646(5) 0.69730(16) -0.5120(3) 0.0541(11) Uani 1 1 d . . . . .
H21B H 0.3959 0.6857 -0.5579 0.065 Uiso 1 1 calc R U . . .
C22B C 0.5627(5) 0.73121(16) -0.5379(3) 0.0533(11) Uani 1 1 d . . . . .
H22B H 0.5606 0.7436 -0.6009 0.064 Uiso 1 1 calc R U . . .
C23B C 0.6636(6) 0.74688(16) -0.4713(3) 0.0555(12) Uani 1 1 d . . . . .
H23B H 0.7317 0.7701 -0.4887 0.067 Uiso 1 1 calc R U . . .
C24B C 0.6673(5) 0.72926(14) -0.3793(3) 0.0470(10) Uani 1 1 d . . . . .
H24B H 0.7379 0.7406 -0.3344 0.056 Uiso 1 1 calc R U . . .
O1C O 0.6042(3) 0.40992(13) 0.7753(2) 0.0611(9) Uani 1 1 d . . . . .
N1C N 0.7834(4) 0.46467(11) 0.7944(2) 0.0390(7) Uani 1 1 d . . . . .
C1C C 0.8710(4) 0.38953(12) 0.7809(2) 0.0314(7) Uani 1 1 d . . . . .
C2C C 0.9960(4) 0.42217(12) 0.7997(2) 0.0303(7) Uani 1 1 d . . . . .
C3C C 1.1470(4) 0.41518(16) 0.8115(3) 0.0432(9) Uani 1 1 d . . . . .
H3CA H 1.1880 0.3855 0.8069 0.052 Uiso 1 1 calc R U . . .
C4C C 1.2377(5) 0.4523(2) 0.8301(3) 0.0670(15) Uani 1 1 d . . . . .
H4CA H 1.3418 0.4482 0.8383 0.080 Uiso 1 1 calc R U . . .
C5C C 1.1764(7) 0.4955(2) 0.8367(4) 0.0698(16) Uani 1 1 d . . . . .
H5CA H 1.2398 0.5206 0.8500 0.084 Uiso 1 1 calc R U . . .
C6C C 1.0275(6) 0.50290(16) 0.8244(3) 0.0583(13) Uani 1 1 d . . . . .
H6CA H 0.9866 0.5326 0.8283 0.070 Uiso 1 1 calc R U . . .
C7C C 0.9388(4) 0.46582(13) 0.8062(2) 0.0358(8) Uani 1 1 d . . . . .
C8C C 0.7342(4) 0.42132(14) 0.7829(3) 0.0366(8) Uani 1 1 d . . . . .
C9C C 0.6866(7) 0.50406(19) 0.7973(3) 0.0698(17) Uani 1 1 d . . . . .
H9CA H 0.7204 0.5265 0.7502 0.105 Uiso 1 1 calc R U . . .
H9CB H 0.6894 0.5175 0.8616 0.105 Uiso 1 1 calc R U . . .
H9CC H 0.5844 0.4948 0.7820 0.105 Uiso 1 1 calc R U . . .
C10C C 0.8556(5) 0.35398(14) 0.8626(3) 0.0413(9) Uani 1 1 d . . . . .
H10E H 0.7644 0.3358 0.8514 0.050 Uiso 1 1 calc R U . D 1
H10F H 0.9416 0.3330 0.8601 0.050 Uiso 1 1 calc R U . D 1
C11C C 0.8479(5) 0.37447(16) 0.9601(3) 0.0484(10) Uani 0.515(12) 1 d . . P E 1
H11B H 0.7716 0.3964 0.9694 0.058 Uiso 0.515(12) 1 calc R U P E 1
C12C C 0.9264(10) 0.3669(3) 1.0295(7) 0.056(3) Uiso 0.515(12) 1 d . . P E 1
H12E H 1.0049 0.3454 1.0251 0.067 Uiso 0.515(12) 1 calc R U P E 1
H12F H 0.9093 0.3825 1.0881 0.067 Uiso 0.515(12) 1 calc R U P E 1
C11E C 0.8479(5) 0.37447(16) 0.9601(3) 0.0484(10) Uani 0.485(12) 1 d . . P E 2
H11C H 0.9258 0.3958 0.9699 0.058 Uiso 0.485(12) 1 calc R U P E 2
C12E C 0.7646(11) 0.3711(3) 1.0348(7) 0.055(3) Uiso 0.485(12) 1 d . . P E 2
H12G H 0.6823 0.3509 1.0346 0.067 Uiso 0.485(12) 1 calc R U P E 2
H12H H 0.7855 0.3890 1.0901 0.067 Uiso 0.485(12) 1 calc R U P E 2
C13C C 0.8796(4) 0.36644(12) 0.6825(3) 0.0345(8) Uani 1 1 d . . . . .
C14C C 0.9798(6) 0.37988(16) 0.6142(3) 0.0629(14) Uani 1 1 d . . . . .
H14C H 1.0475 0.4036 0.6294 0.076 Uiso 1 1 calc R U . . .
C15C C 0.9865(8) 0.36023(19) 0.5240(3) 0.0756(18) Uani 1 1 d . . . . .
H15C H 1.0559 0.3716 0.4787 0.091 Uiso 1 1 calc R U . . .
C16C C 0.8958(5) 0.32496(13) 0.4986(3) 0.0460(10) Uani 1 1 d . . . . .
C17C C 0.7905(5) 0.31197(15) 0.5660(3) 0.0528(11) Uani 1 1 d . . . . .
H17C H 0.7222 0.2885 0.5501 0.063 Uiso 1 1 calc R U . . .
C18C C 0.7816(5) 0.33205(15) 0.6554(3) 0.0478(10) Uani 1 1 d . . . . .
H18C H 0.7074 0.3222 0.6993 0.057 Uiso 1 1 calc R U . . .
C19C C 0.9064(6) 0.30361(14) 0.4018(3) 0.0549(13) Uani 1 1 d . . . . .
C20C C 1.0214(6) 0.3152(2) 0.3396(4) 0.0765(19) Uani 1 1 d . . . . .
H20C H 1.0946 0.3366 0.3594 0.092 Uiso 1 1 calc R U . . .
C21C C 1.0303(7) 0.2958(3) 0.2490(4) 0.098(3) Uani 1 1 d . . . . .
H21C H 1.1094 0.3040 0.2073 0.118 Uiso 1 1 calc R U . . .
C22C C 0.9256(10) 0.2648(3) 0.2191(5) 0.111(3) Uani 1 1 d . . . . .
H22C H 0.9326 0.2513 0.1573 0.134 Uiso 1 1 calc R U . . .
C23C C 0.8092(12) 0.2532(2) 0.2800(5) 0.102(3) Uani 1 1 d . . . . .
H23C H 0.7361 0.2320 0.2594 0.122 Uiso 1 1 calc R U . . .
C24C C 0.7993(9) 0.27211(16) 0.3697(4) 0.0774(19) Uani 1 1 d . . . . .
H24C H 0.7192 0.2639 0.4106 0.093 Uiso 1 1 calc R U . . .
O1D O 0.2251(3) 0.43166(10) 1.3576(2) 0.0470(7) Uani 1 1 d . . . . .
N1D N 0.4291(3) 0.47679(10) 1.3297(2) 0.0351(7) Uani 1 1 d . . . . .
C1D C 0.4690(4) 0.39754(13) 1.3189(3) 0.0354(8) Uani 1 1 d . . . . .
C2D C 0.6132(4) 0.42385(12) 1.3101(2) 0.0306(7) Uani 1 1 d . . . . .
C14D C 0.3634(8) 0.3976(3) 1.1605(5) 0.0405(18) Uiso 0.532(6) 1 d . . P F 1
H14D H 0.3340 0.4280 1.1735 0.049 Uiso 0.532(6) 1 calc R U P F 1
C15D C 0.3364(8) 0.3786(3) 1.0715(5) 0.0385(17) Uiso 0.532(6) 1 d . . P F 1
H15D H 0.2980 0.3982 1.0232 0.046 Uiso 0.532(6) 1 calc R U P F 1
C17D C 0.4269(8) 0.3081(3) 1.1295(5) 0.0394(17) Uiso 0.532(6) 1 d . . P F 1
H17D H 0.4484 0.2767 1.1217 0.047 Uiso 0.532(6) 1 calc R U P F 1
C18D C 0.4588(8) 0.3277(2) 1.2176(5) 0.0385(17) Uiso 0.532(6) 1 d . . P F 1
H18D H 0.4990 0.3108 1.2697 0.046 Uiso 0.532(6) 1 calc R U P F 1
C14F C 0.5348(10) 0.3556(3) 1.1551(6) 0.041(2) Uiso 0.468(6) 1 d . . P F 2
H14E H 0.6374 0.3580 1.1710 0.049 Uiso 0.468(6) 1 calc R U P F 2
C15F C 0.5003(9) 0.3353(3) 1.0704(6) 0.039(2) Uiso 0.468(6) 1 d . . P F 2
H15E H 0.5758 0.3231 1.0303 0.047 Uiso 0.468(6) 1 calc R U P F 2
C17F C 0.2452(9) 0.3515(3) 1.0950(6) 0.0377(19) Uiso 0.468(6) 1 d . . P F 2
H17E H 0.1460 0.3506 1.0714 0.045 Uiso 0.468(6) 1 calc R U P F 2
C18F C 0.2806(9) 0.3720(3) 1.1817(6) 0.041(2) Uiso 0.468(6) 1 d . . P F 2
H18E H 0.2014 0.3857 1.2162 0.049 Uiso 0.468(6) 1 calc R U P F 2
C3D C 0.7588(4) 0.40926(16) 1.3018(3) 0.0404(9) Uani 1 1 d . . . . .
H3DA H 0.7811 0.3777 1.2987 0.048 Uiso 1 1 calc R U . . .
C4D C 0.8712(4) 0.44111(18) 1.2980(3) 0.0504(11) Uani 1 1 d . . . . .
H4DA H 0.9719 0.4314 1.2938 0.060 Uiso 1 1 calc R U . . .
C5D C 0.8388(5) 0.48673(19) 1.3003(3) 0.0546(12) Uani 1 1 d . . . . .
H5DA H 0.9180 0.5080 1.2958 0.065 Uiso 1 1 calc R U . . .
C6D C 0.6927(5) 0.50283(15) 1.3089(3) 0.0436(9) Uani 1 1 d . . . . .
H6DA H 0.6707 0.5344 1.3108 0.052 Uiso 1 1 calc R U . . .
C7D C 0.5828(4) 0.47028(12) 1.3146(2) 0.0301(7) Uani 1 1 d . . . . .
C8D C 0.3573(4) 0.43649(13) 1.3381(3) 0.0352(8) Uani 1 1 d . . . . .
C9D C 0.3569(5) 0.52068(14) 1.3368(3) 0.0482(10) Uani 1 1 d . . . . .
H9DA H 0.3769 0.5384 1.2786 0.072 Uiso 1 1 calc R U . . .
H9DB H 0.3956 0.5370 1.3929 0.072 Uiso 1 1 calc R U . . .
H9DC H 0.2492 0.5164 1.3438 0.072 Uiso 1 1 calc R U . . .
C10D C 0.4678(5) 0.36454(15) 1.4048(3) 0.0516(11) Uani 1 1 d . . . . .
H10G H 0.3678 0.3506 1.4097 0.062 Uiso 1 1 calc R U . . .
H10H H 0.5400 0.3398 1.3923 0.062 Uiso 1 1 calc R U . . .
C11D C 0.5056(5) 0.38627(17) 1.4988(3) 0.0569(12) Uani 1 1 d . . . . .
H11D H 0.6054 0.3962 1.5075 0.068 Uiso 1 1 calc R U . . .
C12D C 0.4124(6) 0.3929(2) 1.5709(4) 0.0785(18) Uani 1 1 d . . . . .
H12I H 0.3115 0.3835 1.5653 0.094 Uiso 1 1 calc R U . . .
H12J H 0.4463 0.4070 1.6282 0.094 Uiso 1 1 calc R U . . .
C13D C 0.4277(4) 0.37424(13) 1.2245(3) 0.0373(8) Uani 1 1 d . . . . .
C16D C 0.3607(4) 0.33293(12) 1.0458(3) 0.0370(8) Uani 1 1 d . . . . .
C19D C 0.3270(4) 0.31274(13) 0.9507(3) 0.0391(9) Uani 1 1 d . . . . .
C20D C 0.3990(4) 0.32737(18) 0.8691(3) 0.0515(11) Uani 1 1 d . . . . .
H20D H 0.4733 0.3502 0.8742 0.062 Uiso 1 1 calc R U . . .
C21D C 0.3652(5) 0.30936(19) 0.7797(3) 0.0591(13) Uani 1 1 d . . . . .
H21D H 0.4169 0.3200 0.7247 0.071 Uiso 1 1 calc R U . . .
C22D C 0.2584(6) 0.27657(17) 0.7694(4) 0.0596(12) Uani 1 1 d . . . . .
H22D H 0.2354 0.2642 0.7081 0.072 Uiso 1 1 calc R U . . .
C23D C 0.1860(9) 0.2621(2) 0.8497(4) 0.093(2) Uani 1 1 d . . . . .
H23D H 0.1107 0.2396 0.8440 0.111 Uiso 1 1 calc R U . . .
C24D C 0.2196(8) 0.27942(19) 0.9388(4) 0.085(2) Uani 1 1 d . . . . .
H24D H 0.1681 0.2683 0.9934 0.102 Uiso 1 1 calc R U . . .

loop_
_atom_site_aniso_label
_atom_site_aniso_U_11
_atom_site_aniso_U_22
_atom_site_aniso_U_33
_atom_site_aniso_U_23
_atom_site_aniso_U_13
_atom_site_aniso_U_12
O1A 0.0252(13) 0.0474(16) 0.076(2) -0.0028(15) -0.0042(13) 0.0071(12)
N1A 0.0241(14) 0.0308(15) 0.0416(17) 0.0043(13) 0.0047(12) 0.0001(12)
C1A 0.0312(18) 0.0321(19) 0.043(2) 0.0048(16) -0.0014(15) -0.0039(15)
C2A 0.0248(17) 0.048(2) 0.0301(18) 0.0095(16) 0.0025(13) -0.0050(16)
C3A 0.033(2) 0.074(3) 0.0315(19) 0.0081(19) 0.0022(15) -0.017(2)
C4A 0.0202(18) 0.113(4) 0.035(2) 0.015(2) 0.0029(15) 0.004(2)
C5A 0.036(2) 0.093(4) 0.030(2) 0.011(2) 0.0057(16) 0.028(2)
C6A 0.040(2) 0.054(2) 0.0310(19) 0.0119(17) 0.0085(16) 0.0173(18)
C7A 0.0245(16) 0.042(2) 0.0281(17) 0.0095(15) 0.0023(13) 0.0025(15)
C8A 0.0277(18) 0.035(2) 0.042(2) 0.0019(16) 0.0007(15) 0.0013(15)
C9A 0.041(2) 0.035(2) 0.051(2) -0.0027(17) 0.0136(17) -0.0114(16)
C10A 0.057(2) 0.034(2) 0.040(2) 0.0070(16) -0.0046(18) -0.0025(18)
C11A 0.105(4) 0.037(2) 0.048(3) 0.009(2) -0.016(3) 0.006(2)
C12A 0.079(5) 0.044(3) 0.042(4) 0.005(3) -0.005(3) 0.009(3)
C11G 0.105(4) 0.037(2) 0.048(3) 0.009(2) -0.016(3) 0.006(2)
C13A 0.0366(19) 0.0343(19) 0.043(2) 0.0048(16) -0.0013(16) -0.0032(16)
C14A 0.057(2) 0.0281(19) 0.051(2) 0.0061(17) 0.0071(19) 0.0037(18)
C15A 0.065(3) 0.033(2) 0.042(2) 0.0068(17) 0.0077(19) 0.0010(19)
C16A 0.045(2) 0.031(2) 0.045(2) 0.0021(16) 0.0003(17) -0.0003(16)
C17A 0.059(3) 0.0283(19) 0.048(2) 0.0018(17) -0.0054(19) -0.0017(18)
C18A 0.053(2) 0.0312(19) 0.046(2) 0.0077(17) -0.0017(18) -0.0077(17)
C19A 0.056(2) 0.029(2) 0.046(2) 0.0015(16) -0.0052(18) -0.0067(17)
C20A 0.076(3) 0.034(2) 0.048(2) -0.0017(18) -0.013(2) 0.007(2)
C21A 0.101(4) 0.045(3) 0.045(3) -0.003(2) -0.017(3) 0.006(3)
C22A 0.085(4) 0.043(2) 0.048(3) -0.011(2) -0.001(2) -0.001(2)
C23A 0.062(3) 0.041(2) 0.058(3) -0.011(2) 0.000(2) 0.000(2)
C24A 0.057(2) 0.033(2) 0.045(2) 0.0016(17) -0.0048(19) 0.0000(18)
O1B 0.0439(17) 0.063(2) 0.0584(19) -0.0023(15) -0.0090(14) 0.0019(14)
N1B 0.0395(18) 0.059(2) 0.0334(17) -0.0076(15) -0.0055(13) 0.0055(16)
C1B 0.054(3) 0.086(4) 0.037(2) 0.013(2) 0.0047(19) 0.027(3)
C2B 0.044(2) 0.109(4) 0.035(2) 0.027(3) 0.0065(18) 0.023(3)
C3B 0.048(3) 0.197(8) 0.043(3) 0.042(4) 0.013(2) 0.034(4)
C4B 0.042(3) 0.221(10) 0.041(3) 0.014(4) 0.004(2) 0.020(5)
C5B 0.052(3) 0.205(9) 0.032(3) -0.019(4) 0.005(2) -0.044(5)
C6B 0.054(3) 0.117(5) 0.035(2) -0.014(3) -0.002(2) -0.013(3)
C7B 0.035(2) 0.091(3) 0.0220(18) -0.001(2) -0.0019(15) -0.002(2)
C8B 0.043(2) 0.059(3) 0.033(2) -0.0014(18) -0.0057(17) 0.004(2)
C9B 0.059(3) 0.055(3) 0.046(2) -0.008(2) 0.0044(19) 0.014(2)
C10B 0.123(5) 0.069(4) 0.047(3) 0.017(2) 0.022(3) 0.043(3)
C10H 0.123(5) 0.069(4) 0.047(3) 0.017(2) 0.022(3) 0.043(3)
C13B 0.041(2) 0.089(4) 0.042(2) 0.020(2) 0.0059(18) 0.016(2)
C14B 0.123(5) 0.038(2) 0.041(3) 0.0035(19) 0.019(3) -0.001(3)
C15B 0.086(3) 0.042(2) 0.039(2) 0.0025(19) -0.002(2) -0.007(2)
C16B 0.040(2) 0.055(2) 0.040(2) 0.0115(19) -0.0039(16) -0.0088(18)
C17B 0.173(8) 0.195(9) 0.065(4) 0.062(5) -0.055(5) -0.147(7)
C18B 0.141(7) 0.239(11) 0.069(4) 0.075(6) -0.060(4) -0.140(7)
C19B 0.045(2) 0.040(2) 0.042(2) 0.0052(17) 0.0019(17) -0.0045(17)
C20B 0.049(2) 0.047(2) 0.053(3) 0.015(2) -0.0103(19) -0.0047(19)
C21B 0.062(3) 0.055(3) 0.045(2) 0.003(2) -0.010(2) 0.002(2)
C22B 0.066(3) 0.053(3) 0.041(2) 0.014(2) 0.009(2) 0.008(2)
C23B 0.069(3) 0.044(2) 0.054(3) 0.008(2) 0.015(2) -0.008(2)
C24B 0.055(2) 0.038(2) 0.048(2) -0.0015(18) 0.0000(19) -0.0071(19)
O1C 0.0288(14) 0.099(3) 0.0554(19) 0.0271(18) 0.0016(12) -0.0011(15)
N1C 0.0460(18) 0.0442(19) 0.0267(15) 0.0022(13) 0.0045(13) 0.0193(15)
C1C 0.0333(18) 0.0339(19) 0.0271(17) 0.0033(14) -0.0004(14) -0.0006(15)
C2C 0.0308(17) 0.0355(19) 0.0245(16) -0.0019(14) 0.0014(13) -0.0013(14)
C3C 0.0321(19) 0.057(3) 0.040(2) 0.0035(18) -0.0025(16) 0.0000(18)
C4C 0.041(2) 0.115(5) 0.045(3) 0.009(3) -0.014(2) -0.023(3)
C5C 0.089(4) 0.070(4) 0.050(3) 0.002(2) -0.016(3) -0.042(3)
C6C 0.092(4) 0.041(2) 0.043(2) -0.0048(19) -0.009(2) -0.015(2)
C7C 0.052(2) 0.0352(19) 0.0200(16) -0.0010(14) 0.0033(15) -0.0012(17)
C8C 0.0309(19) 0.051(2) 0.0279(17) 0.0105(16) 0.0058(14) 0.0045(16)
C9C 0.105(4) 0.073(3) 0.032(2) 0.004(2) 0.007(2) 0.061(3)
C10C 0.046(2) 0.041(2) 0.037(2) 0.0105(17) -0.0013(17) -0.0017(17)
C11C 0.057(3) 0.054(3) 0.034(2) 0.0149(19) 0.0085(18) 0.013(2)
C11E 0.057(3) 0.054(3) 0.034(2) 0.0149(19) 0.0085(18) 0.013(2)
C13C 0.045(2) 0.0278(18) 0.0305(18) 0.0028(14) -0.0077(15) -0.0028(15)
C14C 0.096(4) 0.054(3) 0.038(2) -0.018(2) 0.020(2) -0.041(3)
C15C 0.127(5) 0.062(3) 0.038(2) -0.018(2) 0.026(3) -0.041(3)
C16C 0.080(3) 0.0267(19) 0.032(2) 0.0001(16) -0.014(2) 0.0071(19)
C17C 0.059(3) 0.042(2) 0.057(3) -0.012(2) -0.022(2) -0.003(2)
C18C 0.046(2) 0.044(2) 0.053(2) -0.0106(19) -0.0036(19) -0.0074(19)
C19C 0.095(4) 0.033(2) 0.036(2) -0.0104(17) -0.025(2) 0.028(2)
C20C 0.071(3) 0.110(5) 0.048(3) -0.039(3) -0.028(3) 0.050(3)
C21C 0.071(4) 0.166(7) 0.058(3) -0.061(4) -0.029(3) 0.066(4)
C22C 0.133(6) 0.130(6) 0.071(4) -0.067(4) -0.059(5) 0.087(5)
C23C 0.190(9) 0.048(3) 0.068(4) -0.027(3) -0.064(5) 0.033(4)
C24C 0.155(6) 0.033(2) 0.044(3) -0.005(2) -0.035(3) 0.004(3)
O1D 0.0215(12) 0.0599(18) 0.0596(18) -0.0134(14) 0.0017(11) 0.0018(12)
N1D 0.0322(15) 0.0342(16) 0.0388(17) -0.0018(13) -0.0042(12) 0.0065(13)
C1D 0.0242(17) 0.0341(19) 0.048(2) 0.0028(16) 0.0015(15) 0.0016(14)
C2D 0.0241(16) 0.039(2) 0.0284(17) 0.0036(14) -0.0038(13) 0.0006(14)
C3D 0.0272(18) 0.059(2) 0.035(2) 0.0043(18) -0.0071(14) 0.0043(17)
C4D 0.0270(19) 0.082(4) 0.042(2) -0.004(2) -0.0021(16) -0.009(2)
C5D 0.039(2) 0.084(4) 0.041(2) -0.010(2) 0.0052(17) -0.029(2)
C6D 0.056(2) 0.050(2) 0.0254(18) -0.0045(17) 0.0002(16) -0.014(2)
C7D 0.0291(17) 0.0369(19) 0.0244(16) 0.0016(14) -0.0018(13) -0.0016(15)
C8D 0.0278(18) 0.042(2) 0.0358(19) -0.0044(16) -0.0033(14) 0.0048(15)
C9D 0.057(3) 0.041(2) 0.047(2) -0.0045(18) -0.0073(19) 0.0186(19)
C10D 0.047(2) 0.042(2) 0.066(3) 0.016(2) 0.018(2) 0.0063(19)
C11D 0.052(2) 0.066(3) 0.053(3) 0.027(2) 0.009(2) 0.020(2)
C12D 0.063(3) 0.117(5) 0.057(3) 0.032(3) 0.018(2) 0.032(3)
C13D 0.0253(17) 0.0333(19) 0.053(2) -0.0002(17) 0.0040(15) 0.0011(15)
C16D 0.0335(18) 0.0285(18) 0.049(2) 0.0026(16) 0.0109(16) -0.0014(15)
C19D 0.040(2) 0.032(2) 0.045(2) 0.0006(16) 0.0125(17) 0.0035(16)
C20D 0.033(2) 0.074(3) 0.047(2) 0.024(2) 0.0017(17) -0.007(2)
C21D 0.044(2) 0.084(4) 0.050(3) 0.021(2) 0.009(2) 0.005(2)
C22D 0.077(3) 0.052(3) 0.050(3) -0.010(2) 0.014(2) 0.011(2)
C23D 0.146(6) 0.061(3) 0.072(4) -0.029(3) 0.049(4) -0.059(4)
C24D 0.130(5) 0.065(3) 0.061(3) -0.023(3) 0.051(3) -0.058(4)

loop_
_atom_type_symbol
_atom_type_description
_atom_type_scat_dispersion_real
_atom_type_scat_dispersion_imag
_atom_type_scat_source
C C 0.0181 0.0091 'International Tables Vol C Tables 4.2.6.8 and 6.1.1.4'
H H 0.0000 0.0000 'International Tables Vol C Tables 4.2.6.8 and 6.1.1.4'
N N 0.0311 0.0180 'International Tables Vol C Tables 4.2.6.8 and 6.1.1.4'
O O 0.0492 0.0322 'International Tables Vol C Tables 4.2.6.8 and 6.1.1.4'

loop_
_geom_angle_atom_site_label_1
_geom_angle_atom_site_label_2
_geom_angle_atom_site_label_3
_geom_angle
C8A N1A C7A 110.9(3)
C8A N1A C9A 124.2(3)
C7A N1A C9A 124.9(3)
C2A C1A C13A 111.6(3)
C2A C1A C8A 100.7(3)
C13A C1A C8A 107.1(3)
C2A C1A C10A 114.0(3)
C13A C1A C10A 113.1(3)
C8A C1A C10A 109.3(3)
C7A C2A C3A 119.5(4)
C7A C2A C1A 110.3(3)
C3A C2A C1A 130.2(4)
C4A C3A C2A 118.8(4)
C4A C3A H3AA 120.6
C2A C3A H3AA 120.6
C5A C4A C3A 120.3(4)
C5A C4A H4AA 119.8
C3A C4A H4AA 119.8
C4A C5A C6A 122.3(4)
C4A C5A H5AA 118.9
C6A C5A H5AA 118.9
C7A C6A C5A 116.2(4)
C7A C6A H6AA 121.9
C5A C6A H6AA 121.9
C6A C7A C2A 122.8(4)
C6A C7A N1A 128.3(4)
C2A C7A N1A 108.8(3)
O1A C8A N1A 124.8(3)
O1A C8A C1A 126.1(3)
N1A C8A C1A 109.1(3)
N1A C9A H9AA 109.5
N1A C9A H9AB 109.5
H9AA C9A H9AB 109.5
N1A C9A H9AC 109.5
H9AA C9A H9AC 109.5
H9AB C9A H9AC 109.5
C11G C10A C1A 113.9(3)
C11A C10A C1A 113.9(3)
C11A C10A H10A 108.8
C1A C10A H10A 108.8
C11A C10A H10B 108.8
C1A C10A H10B 108.8
H10A C10A H10B 107.7
C12A C11A C10A 131.0(6)
C12A C11A H11A 114.5
C10A C11A H11A 114.5
C11A C12A H12A 120.0
C11A C12A H12B 120.0
H12A C12A H12B 120.0
C12G C11G C10A 134.9(9)
C12G C11G H11G 112.6
C10A C11G H11G 112.6
C11G C12G H12K 120.0
C11G C12G H12L 120.0
H12K C12G H12L 120.0
C18A C13A C14A 117.0(4)
C18A C13A C1A 123.4(3)
C14A C13A C1A 119.6(3)
C15A C14A C13A 122.5(4)
C15A C14A H14A 118.7
C13A C14A H14A 118.7
C14A C15A C16A 120.9(4)
C14A C15A H15A 119.5
C16A C15A H15A 119.5
C17A C16A C15A 116.9(4)
C17A C16A C19A 121.7(3)
C15A C16A C19A 121.4(4)
C16A C17A C18A 121.6(4)
C16A C17A H17A 119.2
C18A C17A H17A 119.2
C13A C18A C17A 120.9(4)
C13A C18A H18A 119.6
C17A C18A H18A 119.6
C24A C19A C20A 118.5(4)
C24A C19A C16A 120.5(4)
C20A C19A C16A 121.0(4)
C21A C20A C19A 120.5(4)
C21A C20A H20A 119.7
C19A C20A H20A 119.7
C22A C21A C20A 120.3(4)
C22A C21A H21A 119.9
C20A C21A H21A 119.9
C23A C22A C21A 119.7(4)
C23A C22A H22A 120.2
C21A C22A H22A 120.2
C22A C23A C24A 120.1(4)
C22A C23A H23A 120.0
C24A C23A H23A 120.0
C19A C24A C23A 120.9(4)
C19A C24A H24A 119.5
C23A C24A H24A 119.5
C8B N1B C7B 111.0(4)
C8B N1B C9B 125.1(4)
C7B N1B C9B 123.9(4)
C2B C1B C8B 101.7(4)
C2B C1B C13B 112.6(4)
C8B C1B C13B 108.7(4)
C2B C1B C10B 112.6(4)
C8B C1B C10B 109.6(4)
C13B C1B C10B 111.1(5)
C2B C1B C10H 112.6(4)
C8B C1B C10H 109.6(4)
C13B C1B C10H 111.1(5)
C3B C2B C7B 118.7(6)
C3B C2B C1B 131.5(6)
C7B C2B C1B 109.7(4)
C4B C3B C2B 121.3(8)
C4B C3B H3BA 119.4
C2B C3B H3BA 119.4
C3B C4B C5B 119.5(6)
C3B C4B H4BA 120.2
C5B C4B H4BA 120.2
C4B C5B C6B 122.2(7)
C4B C5B H5BA 118.9
C6B C5B H5BA 118.9
C7B C6B C5B 115.6(7)
C7B C6B H6B 122.2
C5B C6B H6B 122.2
C6B C7B C2B 122.7(4)
C6B C7B N1B 128.2(5)
C2B C7B N1B 109.1(4)
O1B C8B N1B 124.5(4)
O1B C8B C1B 127.0(4)
N1B C8B C1B 108.5(4)
N1B C9B H9BA 109.5
N1B C9B H9BB 109.5
H9BA C9B H9BB 109.5
N1B C9B H9BC 109.5
H9BA C9B H9BC 109.5
H9BB C9B H9BC 109.5
C1B C10B C11B 114.6(5)
C1B C10B H10C 108.6
C11B C10B H10C 108.6
C1B C10B H10D 108.6
C11B C10B H10D 108.6
H10C C10B H10D 107.6
C12B C11B C10B 119.9(9)
C12B C11B H11Y 120.1
C10B C11B H11Y 120.1
C11B C12B H12C 120.0
C11B C12B H12D 120.0
H12C C12B H12D 120.0
C11H C10H C1B 110.2(6)
C11H C10H H10Y 109.6
C1B C10H H10Y 109.6
C11H C10H H10Z 109.6
C1B C10H H10Z 109.6
H10Y C10H H10Z 108.1
C12H C11H C10H 117.9(13)
C12H C11H H11H 121.1
C10H C11H H11H 121.1
C11H C12H H12Y 120.0
C11H C12H H12Z 120.0
H12Y C12H H12Z 120.0
C14B C13B C18B 115.2(4)
C14B C13B C1B 122.6(5)
C18B C13B C1B 122.2(5)
C13B C14B C15B 123.5(5)
C13B C14B H14B 118.2
C15B C14B H14B 118.2
C16B C15B C14B 121.4(5)
C16B C15B H15B 119.3
C14B C15B H15B 119.3
C15B C16B C17B 115.7(4)
C15B C16B C19B 121.3(4)
C17B C16B C19B 123.1(4)
C16B C17B C18B 122.5(6)
C16B C17B H17B 118.7
C18B C17B H17B 118.7
C13B C18B C17B 121.6(6)
C13B C18B H18B 119.2
C17B C18B H18B 119.2
C24B C19B C20B 117.7(4)
C24B C19B C16B 120.8(4)
C20B C19B C16B 121.5(4)
C21B C20B C19B 121.0(4)
C21B C20B H20B 119.5
C19B C20B H20B 119.5
C22B C21B C20B 120.4(4)
C22B C21B H21B 119.8
C20B C21B H21B 119.8
C23B C22B C21B 119.1(4)
C23B C22B H22B 120.5
C21B C22B H22B 120.5
C22B C23B C24B 120.9(4)
C22B C23B H23B 119.5
C24B C23B H23B 119.5
C23B C24B C19B 120.9(4)
C23B C24B H24B 119.5
C19B C24B H24B 119.5
C8C N1C C7C 111.0(3)
C8C N1C C9C 124.0(4)
C7C N1C C9C 125.0(4)
C2C C1C C13C 113.6(3)
C2C C1C C8C 101.8(3)
C13C C1C C8C 109.0(3)
C2C C1C C10C 111.8(3)
C13C C1C C10C 111.2(3)
C8C C1C C10C 108.8(3)
C3C C2C C7C 119.6(4)
C3C C2C C1C 131.3(4)
C7C C2C C1C 109.1(3)
C2C C3C C4C 118.7(4)
C2C C3C H3CA 120.6
C4C C3C H3CA 120.6
C3C C4C C5C 120.1(4)
C3C C4C H4CA 119.9
C5C C4C H4CA 119.9
C6C C5C C4C 121.7(5)
C6C C5C H5CA 119.2
C4C C5C H5CA 119.2
C5C C6C C7C 117.7(5)
C5C C6C H6CA 121.2
C7C C6C H6CA 121.2
C6C C7C C2C 122.2(4)
C6C C7C N1C 128.0(4)
C2C C7C N1C 109.7(3)
O1C C8C N1C 125.4(4)
O1C C8C C1C 126.4(4)
N1C C8C C1C 108.2(3)
N1C C9C H9CA 109.5
N1C C9C H9CB 109.5
H9CA C9C H9CB 109.5
N1C C9C H9CC 109.5
H9CA C9C H9CC 109.5
H9CB C9C H9CC 109.5
C11E C10C C1C 113.6(3)
C11C C10C C1C 113.6(3)
C11C C10C H10E 108.8
C1C C10C H10E 108.8
C11C C10C H10F 108.8
C1C C10C H10F 108.8
H10E C10C H10F 107.7
C12C C11C C10C 128.6(6)
C12C C11C H11B 115.7
C10C C11C H11B 115.7
C11C C12C H12E 120.0
C11C C12C H12F 120.0
H12E C12C H12F 120.0
C12E C11E C10C 137.3(6)
C12E C11E H11C 111.3
C10C C11E H11C 111.3
C11E C12E H12G 120.0
C11E C12E H12H 120.0
H12G C12E H12H 120.0
C14C C13C C18C 116.0(4)
C14C C13C C1C 121.9(3)
C18C C13C C1C 122.1(3)
C13C C14C C15C 122.6(4)
C13C C14C H14C 118.7
C15C C14C H14C 118.7
C16C C15C C14C 121.7(5)
C16C C15C H15C 119.1
C14C C15C H15C 119.1
C15C C16C C17C 116.2(4)
C15C C16C C19C 121.0(4)
C17C C16C C19C 122.7(4)
C18C C17C C16C 122.2(4)
C18C C17C H17C 118.9
C16C C17C H17C 118.9
C17C C18C C13C 121.1(4)
C17C C18C H18C 119.4
C13C C18C H18C 119.4
C20C C19C C24C 118.1(4)
C20C C19C C16C 120.6(5)
C24C C19C C16C 121.3(5)
C21C C20C C19C 120.6(6)
C21C C20C H20C 119.7
C19C C20C H20C 119.7
C22C C21C C20C 120.5(8)
C22C C21C H21C 119.7
C20C C21C H21C 119.7
C21C C22C C23C 119.5(6)
C21C C22C H22C 120.2
C23C C22C H22C 120.2
C24C C23C C22C 120.5(7)
C24C C23C H23C 119.8
C22C C23C H23C 119.8
C23C C24C C19C 120.7(7)
C23C C24C H24C 119.6
C19C C24C H24C 119.6
C8D N1D C7D 111.1(3)
C8D N1D C9D 124.1(3)
C7D N1D C9D 124.7(3)
C2D C1D C13D 111.5(3)
C2D C1D C10D 113.1(3)
C13D C1D C10D 112.5(3)
C2D C1D C8D 101.0(3)
C13D C1D C8D 109.0(3)
C10D C1D C8D 109.1(3)
C3D C2D C7D 119.6(3)
C3D C2D C1D 131.1(4)
C7D C2D C1D 109.2(3)
C13D C14D C15D 119.4(7)
C13D C14D H14D 120.3
C15D C14D H14D 120.3
C14D C15D C16D 126.0(7)
C14D C15D H15D 117.0
C16D C15D H15D 117.0
C18D C17D C16D 124.5(6)
C18D C17D H17D 117.7
C16D C17D H17D 117.7
C17D C18D C13D 115.3(6)
C17D C18D H18D 122.3
C13D C18D H18D 122.3
C15F C14F C13D 126.0(7)
C15F C14F H14E 117.0
C13D C14F H14E 117.0
C16D C15F C14F 118.0(7)
C16D C15F H15E 121.0
C14F C15F H15E 121.0
C16D C17F C18F 116.1(7)
C16D C17F H17E 122.0
C18F C17F H17E 122.0
C17F C18F C13D 125.9(7)
C17F C18F H18E 117.0
C13D C18F H18E 117.0
C4D C3D C2D 119.0(4)
C4D C3D H3DA 120.5
C2D C3D H3DA 120.5
C5D C4D C3D 120.5(4)
C5D C4D H4DA 119.7
C3D C4D H4DA 119.7
C4D C5D C6D 122.1(4)
C4D C5D H5DA 119.0
C6D C5D H5DA 119.0
C7D C6D C5D 116.2(4)
C7D C6D H6DA 121.9
C5D C6D H6DA 121.9
C6D C7D C2D 122.5(3)
C6D C7D N1D 128.0(4)
C2D C7D N1D 109.4(3)
O1D C8D N1D 125.6(3)
O1D C8D C1D 125.5(4)
N1D C8D C1D 108.9(3)
N1D C9D H9DA 109.5
N1D C9D H9DB 109.5
H9DA C9D H9DB 109.5
N1D C9D H9DC 109.5
H9DA C9D H9DC 109.5
H9DB C9D H9DC 109.5
C11D C10D C1D 114.1(4)
C11D C10D H10G 108.7
C1D C10D H10G 108.7
C11D C10D H10H 108.7
C1D C10D H10H 108.7
H10G C10D H10H 107.6
C12D C11D C10D 125.8(5)
C12D C11D H11D 117.1
C10D C11D H11D 117.1
C11D C12D H12I 120.0
C11D C12D H12J 120.0
H12I C12D H12J 120.0
C14D C13D C18D 125.1(6)
C18F C13D C14F 107.9(5)
C14D C13D C1D 118.2(5)
C18D C13D C1D 116.7(4)
C18F C13D C1D 126.5(4)
C14F C13D C1D 125.1(4)
C15F C16D C17F 125.6(6)
C15F C16D C19D 116.8(5)
C17F C16D C19D 117.2(5)
C15D C16D C19D 125.3(4)
C15D C16D C17D 109.2(5)
C19D C16D C17D 125.5(4)
C20D C19D C24D 116.8(4)
C20D C19D C16D 121.1(4)
C24D C19D C16D 122.1(4)
C19D C20D C21D 121.2(4)
C19D C20D H20D 119.4
C21D C20D H20D 119.4
C22D C21D C20D 121.1(4)
C22D C21D H21D 119.5
C20D C21D H21D 119.5
C23D C22D C21D 118.0(5)
C23D C22D H22D 121.0
C21D C22D H22D 121.0
C22D C23D C24D 121.5(5)
C22D C23D H23D 119.3
C24D C23D H23D 119.3
C23D C24D C19D 121.4(4)
C23D C24D H24D 119.3
C19D C24D H24D 119.3

loop_
_geom_bond_atom_site_label_1
_geom_bond_atom_site_label_2
_geom_bond_distance
O1A C8A 1.225(4)
N1A C8A 1.362(5)
N1A C7A 1.415(4)
N1A C9A 1.449(5)
C1A C2A 1.510(5)
C1A C13A 1.527(6)
C1A C8A 1.542(5)
C1A C10A 1.542(5)
C2A C7A 1.386(5)
C2A C3A 1.391(5)
C3A C4A 1.384(7)
C3A H3AA 0.9500
C4A C5A 1.372(8)
C4A H4AA 0.9500
C5A C6A 1.399(6)
C5A H5AA 0.9500
C6A C7A 1.377(5)
C6A H6AA 0.9500
C9A H9AA 0.9800
C9A H9AB 0.9800
C9A H9AC 0.9800
C10A C11G 1.501(6)
C10A C11A 1.501(6)
C10A H10A 0.9900
C10A H10B 0.9900
C11A C12A 1.224(7)
C11A H11A 0.9500
C12A H12A 0.9500
C12A H12B 0.9500
C11G C12G 1.143(12)
C11G H11G 0.9500
C12G H12K 0.9500
C12G H12L 0.9500
C13A C18A 1.388(6)
C13A C14A 1.390(6)
C14A C15A 1.362(6)
C14A H14A 0.9500
C15A C16A 1.403(6)
C15A H15A 0.9500
C16A C17A 1.388(6)
C16A C19A 1.477(6)
C17A C18A 1.390(6)
C17A H17A 0.9500
C18A H18A 0.9500
C19A C24A 1.384(6)
C19A C20A 1.399(6)
C20A C21A 1.386(7)
C20A H20A 0.9500
C21A C22A 1.383(7)
C21A H21A 0.9500
C22A C23A 1.382(7)
C22A H22A 0.9500
C23A C24A 1.390(6)
C23A H23A 0.9500
C24A H24A 0.9500
O1B C8B 1.219(5)
N1B C8B 1.365(6)
N1B C7B 1.405(5)
N1B C9B 1.456(6)
C1B C2B 1.493(8)
C1B C8B 1.540(6)
C1B C13B 1.542(6)
C1B C10B 1.549(8)
C1B C10H 1.549(8)
C2B C3B 1.381(7)
C2B C7B 1.396(8)
C3B C4B 1.353(12)
C3B H3BA 0.9500
C4B C5B 1.379(12)
C4B H4BA 0.9500
C5B C6B 1.426(9)
C5B H5BA 0.9500
C6B C7B 1.377(8)
C6B H6B 0.9500
C9B H9BA 0.9800
C9B H9BB 0.9800
C9B H9BC 0.9800
C10B C11B 1.549(10)
C10B H10C 0.9900
C10B H10D 0.9900
C11B C12B 1.332(16)
C11B H11Y 0.9500
C12B H12C 0.9500
C12B H12D 0.9500
C10H C11H 1.505(12)
C10H H10Y 0.9900
C10H H10Z 0.9900
C11H C12H 1.30(2)
C11H H11H 0.9500
C12H H12Y 0.9500
C12H H12Z 0.9500
C13B C14B 1.334(7)
C13B C18B 1.374(10)
C14B C15B 1.391(6)
C14B H14B 0.9500
C15B C16B 1.355(6)
C15B H15B 0.9500
C16B C17B 1.357(8)
C16B C19B 1.491(6)
C17B C18B 1.385(8)
C17B H17B 0.9500
C18B H18B 0.9500
C19B C24B 1.393(6)
C19B C20B 1.393(6)
C20B C21B 1.390(6)
C20B H20B 0.9500
C21B C22B 1.379(7)
C21B H21B 0.9500
C22B C23B 1.375(7)
C22B H22B 0.9500
C23B C24B 1.383(6)
C23B H23B 0.9500
C24B H24B 0.9500
O1C C8C 1.219(5)
N1C C8C 1.359(5)
N1C C7C 1.406(5)
N1C C9C 1.450(5)
C1C C2C 1.500(5)
C1C C13C 1.533(5)
C1C C8C 1.544(5)
C1C C10C 1.552(5)
C2C C3C 1.381(5)
C2C C7C 1.386(5)
C3C C4C 1.386(7)
C3C H3CA 0.9500
C4C C5C 1.389(9)
C4C H4CA 0.9500
C5C C6C 1.365(8)
C5C H5CA 0.9500
C6C C7C 1.374(6)
C6C H6CA 0.9500
C9C H9CA 0.9800
C9C H9CB 0.9800
C9C H9CC 0.9800
C10C C11E 1.488(6)
C10C C11C 1.488(6)
C10C H10E 0.9900
C10C H10F 0.9900
C11C C12C 1.216(10)
C11C H11B 0.9500
C12C H12E 0.9500
C12C H12F 0.9500
C11E C12E 1.287(11)
C11E H11C 0.9500
C12E H12G 0.9500
C12E H12H 0.9500
C13C C14C 1.369(6)
C13C C18C 1.392(5)
C14C C15C 1.384(6)
C14C H14C 0.9500
C15C C16C 1.365(7)
C15C H15C 0.9500
C16C C17C 1.388(7)
C16C C19C 1.492(6)
C17C C18C 1.382(6)
C17C H17C 0.9500
C18C H18C 0.9500
C19C C20C 1.392(8)
C19C C24C 1.408(8)
C20C C21C 1.388(7)
C20C H20C 0.9500
C21C C22C 1.374(12)
C21C H21C 0.9500
C22C C23C 1.390(12)
C22C H22C 0.9500
C23C C24C 1.371(8)
C23C H23C 0.9500
C24C H24C 0.9500
O1D C8D 1.226(4)
N1D C8D 1.355(5)
N1D C7D 1.410(5)
N1D C9D 1.449(5)
C1D C2D 1.514(5)
C1D C13D 1.527(6)
C1D C10D 1.541(6)
C1D C8D 1.547(5)
C2D C3D 1.381(5)
C2D C7D 1.395(5)
C14D C13D 1.265(8)
C14D C15D 1.381(10)
C14D H14D 0.9500
C15D C16D 1.409(8)
C15D H15D 0.9500
C17D C18D 1.386(10)
C17D C16D 1.498(8)
C17D H17D 0.9500
C18D C13D 1.400(8)
C18D H18D 0.9500
C14F C15F 1.358(12)
C14F C13D 1.472(9)
C14F H14E 0.9500
C15F C16D 1.300(9)
C15F H15E 0.9500
C17F C16D 1.360(9)
C17F C18F 1.385(12)
C17F H17E 0.9500
C18F C13D 1.449(9)
C18F H18E 0.9500
C3D C4D 1.379(6)
C3D H3DA 0.9500
C4D C5D 1.374(7)
C4D H4DA 0.9500
C5D C6D 1.401(7)
C5D H5DA 0.9500
C6D C7D 1.378(5)
C6D H6DA 0.9500
C9D H9DA 0.9800
C9D H9DB 0.9800
C9D H9DC 0.9800
C10D C11D 1.495(7)
C10D H10G 0.9900
C10D H10H 0.9900
C11D C12D 1.324(7)
C11D H11D 0.9500
C12D H12I 0.9500
C12D H12J 0.9500
C16D C19D 1.483(6)
C19D C20D 1.378(6)
C19D C24D 1.385(6)
C20D C21D 1.387(7)
C20D H20D 0.9500
C21D C22D 1.367(7)
C21D H21D 0.9500
C22D C23D 1.363(7)
C22D H22D 0.9500
C23D C24D 1.374(8)
C23D H23D 0.9500
C24D H24D 0.9500

loop_
_geom_torsion_atom_site_label_1
_geom_torsion_atom_site_label_2
_geom_torsion_atom_site_label_3
_geom_torsion_atom_site_label_4
_geom_torsion
C13A C1A C2A C7A 110.0(3)
C8A C1A C2A C7A -3.3(4)
C10A C1A C2A C7A -120.2(3)
C13A C1A C2A C3A -69.9(5)
C8A C1A C2A C3A 176.8(4)
C10A C1A C2A C3A 59.9(5)
C7A C2A C3A C4A 0.0(5)
C1A C2A C3A C4A 179.9(4)
C2A C3A C4A C5A -1.0(6)
C3A C4A C5A C6A 1.0(6)
C4A C5A C6A C7A 0.0(6)
C5A C6A C7A C2A -1.0(5)
C5A C6A C7A N1A 178.9(3)
C3A C2A C7A C6A 1.0(5)
C1A C2A C7A C6A -178.9(3)
C3A C2A C7A N1A -178.9(3)
C1A C2A C7A N1A 1.2(4)
C8A N1A C7A C6A -178.0(4)
C9A N1A C7A C6A -0.3(6)
C8A N1A C7A C2A 1.9(4)
C9A N1A C7A C2A 179.7(3)
C7A N1A C8A O1A 176.9(4)
C9A N1A C8A O1A -0.8(6)
C7A N1A C8A C1A -4.2(4)
C9A N1A C8A C1A 178.1(3)
C2A C1A C8A O1A -176.6(4)
C13A C1A C8A O1A 66.6(5)
C10A C1A C8A O1A -56.3(5)
C2A C1A C8A N1A 4.5(4)
C13A C1A C8A N1A -112.3(3)
C10A C1A C8A N1A 124.8(3)
C2A C1A C10A C11G 54.1(5)
C13A C1A C10A C11G -176.9(4)
C8A C1A C10A C11G -57.6(5)
C2A C1A C10A C11A 54.1(5)
C13A C1A C10A C11A -176.9(4)
C8A C1A C10A C11A -57.6(5)
C1A C10A C11A C12A 118.1(6)
C1A C10A C11G C12G -140.6(12)
C2A C1A C13A C18A 127.1(4)
C8A C1A C13A C18A -123.6(4)
C10A C1A C13A C18A -3.2(5)
C2A C1A C13A C14A -55.4(5)
C8A C1A C13A C14A 53.9(5)
C10A C1A C13A C14A 174.4(4)
C18A C13A C14A C15A 2.5(6)
C1A C13A C14A C15A -175.2(4)
C13A C14A C15A C16A 0.5(7)
C14A C15A C16A C17A -3.3(6)
C14A C15A C16A C19A 174.8(4)
C15A C16A C17A C18A 3.1(6)
C19A C16A C17A C18A -174.9(4)
C14A C13A C18A C17A -2.6(6)
C1A C13A C18A C17A 175.0(4)
C16A C17A C18A C13A -0.2(6)
C17A C16A C19A C24A 44.1(6)
C15A C16A C19A C24A -133.9(4)
C17A C16A C19A C20A -135.7(4)
C15A C16A C19A C20A 46.4(6)
C24A C19A C20A C21A 0.7(7)
C16A C19A C20A C21A -179.5(4)
C19A C20A C21A C22A 0.7(8)
C20A C21A C22A C23A -1.3(8)
C21A C22A C23A C24A 0.6(7)
C20A C19A C24A C23A -1.5(6)
C16A C19A C24A C23A 178.8(4)
C22A C23A C24A C19A 0.9(7)
C8B C1B C2B C3B -179.0(5)
C13B C1B C2B C3B -62.8(7)
C10B C1B C2B C3B 63.8(7)
C10H C1B C2B C3B 63.8(7)
C8B C1B C2B C7B -2.3(5)
C13B C1B C2B C7B 113.9(4)
C10B C1B C2B C7B -119.5(4)
C10H C1B C2B C7B -119.5(4)
C7B C2B C3B C4B 2.2(8)
C1B C2B C3B C4B 178.6(5)
C2B C3B C4B C5B -2.7(9)
C3B C4B C5B C6B 1.6(9)
C4B C5B C6B C7B 0.1(7)
C5B C6B C7B C2B -0.7(6)
C5B C6B C7B N1B -179.9(4)
C3B C2B C7B C6B -0.4(7)
C1B C2B C7B C6B -177.6(4)
C3B C2B C7B N1B 178.9(4)
C1B C2B C7B N1B 1.7(5)
C8B N1B C7B C6B 179.0(4)
C9B N1B C7B C6B -0.9(6)
C8B N1B C7B C2B -0.3(4)
C9B N1B C7B C2B 179.8(4)
C7B N1B C8B O1B 178.6(4)
C9B N1B C8B O1B -1.6(6)
C7B N1B C8B C1B -1.2(4)
C9B N1B C8B C1B 178.7(4)
C2B C1B C8B O1B -177.6(4)
C13B C1B C8B O1B 63.4(6)
C10B C1B C8B O1B -58.3(6)
C10H C1B C8B O1B -58.3(6)
C2B C1B C8B N1B 2.1(4)
C13B C1B C8B N1B -116.9(4)
C10B C1B C8B N1B 121.5(4)
C10H C1B C8B N1B 121.5(4)
C2B C1B C10B C11B 64.7(7)
C8B C1B C10B C11B -47.6(8)
C13B C1B C10B C11B -167.8(6)
C1B C10B C11B C12B -115.1(8)
C2B C1B C10H C11H 36.8(8)
C8B C1B C10H C11H -75.6(8)
C13B C1B C10H C11H 164.3(7)
C1B C10H C11H C12H 135.0(11)
C2B C1B C13B C14B -24.9(7)
C8B C1B C13B C14B 87.0(6)
C10B C1B C13B C14B -152.3(5)
C10H C1B C13B C14B -152.3(5)
C2B C1B C13B C18B 155.4(7)
C8B C1B C13B C18B -92.7(8)
C10B C1B C13B C18B 27.9(8)
C10H C1B C13B C18B 27.9(8)
C18B C13B C14B C15B 0.0(9)
C1B C13B C14B C15B -179.8(5)
C13B C14B C15B C16B -0.2(9)
C14B C15B C16B C17B 0.3(9)
C14B C15B C16B C19B 178.5(5)
C15B C16B C17B C18B -0.2(14)
C19B C16B C17B C18B -178.4(9)
C14B C13B C18B C17B 0.1(14)
C1B C13B C18B C17B 179.9(9)
C16B C17B C18B C13B 0.0(18)
C15B C16B C19B C24B -160.3(5)
C17B C16B C19B C24B 17.7(9)
C15B C16B C19B C20B 18.0(7)
C17B C16B C19B C20B -163.9(7)
C24B C19B C20B C21B 2.0(7)
C16B C19B C20B C21B -176.4(4)
C19B C20B C21B C22B -2.3(7)
C20B C21B C22B C23B 1.4(7)
C21B C22B C23B C24B -0.3(7)
C22B C23B C24B C19B 0.0(7)
C20B C19B C24B C23B -0.9(7)
C16B C19B C24B C23B 177.6(4)
C13C C1C C2C C3C -66.4(5)
C8C C1C C2C C3C 176.5(4)
C10C C1C C2C C3C 60.5(5)
C13C C1C C2C C7C 114.4(3)
C8C C1C C2C C7C -2.6(4)
C10C C1C C2C C7C -118.7(3)
C7C C2C C3C C4C 0.3(5)
C1C C2C C3C C4C -178.8(4)
C2C C3C C4C C5C 0.1(6)
C3C C4C C5C C6C -0.6(8)
C4C C5C C6C C7C 0.7(7)
C5C C6C C7C C2C -0.4(6)
C5C C6C C7C N1C 177.7(4)
C3C C2C C7C C6C -0.1(5)
C1C C2C C7C C6C 179.1(3)
C3C C2C C7C N1C -178.5(3)
C1C C2C C7C N1C 0.7(4)
C8C N1C C7C C6C -176.4(4)
C9C N1C C7C C6C 1.5(6)
C8C N1C C7C C2C 1.8(4)
C9C N1C C7C C2C 179.8(3)
C7C N1C C8C O1C 176.7(3)
C9C N1C C8C O1C -1.3(6)
C7C N1C C8C C1C -3.5(4)
C9C N1C C8C C1C 178.5(3)
C2C C1C C8C O1C -176.5(4)
C13C C1C C8C O1C 63.2(5)
C10C C1C C8C O1C -58.3(5)
C2C C1C C8C N1C 3.7(4)
C13C C1C C8C N1C -116.6(3)
C10C C1C C8C N1C 121.9(3)
C2C C1C C10C C11E 51.3(4)
C13C C1C C10C C11E 179.5(3)
C8C C1C C10C C11E -60.3(4)
C2C C1C C10C C11C 51.3(4)
C13C C1C C10C C11C 179.5(3)
C8C C1C C10C C11C -60.3(4)
C1C C10C C11C C12C -124.3(7)
C1C C10C C11E C12E 130.4(8)
C2C C1C C13C C14C -9.1(5)
C8C C1C C13C C14C 103.7(5)
C10C C1C C13C C14C -136.3(4)
C2C C1C C13C C18C 174.0(4)
C8C C1C C13C C18C -73.2(4)
C10C C1C C13C C18C 46.8(5)
C18C C13C C14C C15C -1.1(8)
C1C C13C C14C C15C -178.2(5)
C13C C14C C15C C16C -2.2(10)
C14C C15C C16C C17C 4.0(9)
C14C C15C C16C C19C -178.8(5)
C15C C16C C17C C18C -2.8(7)
C19C C16C C17C C18C -179.9(4)
C16C C17C C18C C13C -0.4(7)
C14C C13C C18C C17C 2.3(6)
C1C C13C C18C C17C 179.4(4)
C15C C16C C19C C20C 8.4(7)
C17C C16C C19C C20C -174.7(4)
C15C C16C C19C C24C -170.2(5)
C17C C16C C19C C24C 6.7(6)
C24C C19C C20C C21C -0.5(7)
C16C C19C C20C C21C -179.2(5)
C19C C20C C21C C22C 0.0(9)
C20C C21C C22C C23C 0.6(10)
C21C C22C C23C C24C -0.6(10)
C22C C23C C24C C19C 0.0(9)
C20C C19C C24C C23C 0.6(7)
C16C C19C C24C C23C 179.2(5)
C13D C1D C2D C3D -71.3(5)
C10D C1D C2D C3D 56.7(5)
C8D C1D C2D C3D 173.1(4)
C13D C1D C2D C7D 110.7(3)
C10D C1D C2D C7D -121.3(3)
C8D C1D C2D C7D -5.0(4)
C13D C14D C15D C16D 6.7(11)
C16D C17D C18D C13D -1.2(10)
C13D C14F C15F C16D 2.2(12)
C16D C17F C18F C13D -1.4(12)
C7D C2D C3D C4D 0.0(5)
C1D C2D C3D C4D -177.9(4)
C2D C3D C4D C5D -1.5(6)
C3D C4D C5D C6D 1.7(7)
C4D C5D C6D C7D -0.3(6)
C5D C6D C7D C2D -1.2(5)
C5D C6D C7D N1D 175.6(3)
C3D C2D C7D C6D 1.4(5)
C1D C2D C7D C6D 179.7(3)
C3D C2D C7D N1D -175.9(3)
C1D C2D C7D N1D 2.4(4)
C8D N1D C7D C6D -175.4(4)
C9D N1D C7D C6D 3.7(6)
C8D N1D C7D C2D 1.8(4)
C9D N1D C7D C2D -179.2(3)
C7D N1D C8D O1D 175.2(4)
C9D N1D C8D O1D -3.9(6)
C7D N1D C8D C1D -5.1(4)
C9D N1D C8D C1D 175.8(3)
C2D C1D C8D O1D -174.2(4)
C13D C1D C8D O1D 68.3(5)
C10D C1D C8D O1D -54.9(5)
C2D C1D C8D N1D 6.0(4)
C13D C1D C8D N1D -111.5(3)
C10D C1D C8D N1D 125.3(3)
C2D C1D C10D C11D 53.4(5)
C13D C1D C10D C11D -179.1(3)
C8D C1D C10D C11D -58.1(4)
C1D C10D C11D C12D 110.8(5)
C15D C14D C13D C18D -8.5(10)
C15D C14D C13D C1D 174.4(5)
C17D C18D C13D C14D 5.9(9)
C17D C18D C13D C1D -176.9(5)
C17F C18F C13D C14F 6.1(10)
C17F C18F C13D C1D 178.5(6)
C15F C14F C13D C18F -6.6(10)
C15F C14F C13D C1D -179.1(7)
C2D C1D C13D C14D -81.6(5)
C10D C1D C13D C14D 150.1(5)
C8D C1D C13D C14D 29.0(6)
C2D C1D C13D C18D 101.0(5)
C10D C1D C13D C18D -27.3(5)
C8D C1D C13D C18D -148.4(4)
C2D C1D C13D C18F -137.5(5)
C10D C1D C13D C18F 94.2(6)
C8D C1D C13D C18F -26.8(6)
C2D C1D C13D C14F 33.7(6)
C10D C1D C13D C14F -94.6(6)
C8D C1D C13D C14F 144.3(5)
C14F C15F C16D C17F 4.1(11)
C14F C15F C16D C19D 176.9(6)
C18F C17F C16D C15F -4.5(11)
C18F C17F C16D C19D -177.2(6)
C14D C15D C16D C19D 178.1(6)
C14D C15D C16D C17D -2.3(9)
C18D C17D C16D C15D -0.3(9)
C18D C17D C16D C19D 179.4(6)
C15F C16D C19D C20D -50.5(6)
C17F C16D C19D C20D 123.0(5)
C15D C16D C19D C20D 63.3(6)
C17D C16D C19D C20D -116.3(5)
C15F C16D C19D C24D 131.3(6)
C17F C16D C19D C24D -55.3(7)
C15D C16D C19D C24D -114.9(6)
C17D C16D C19D C24D 65.5(7)
C24D C19D C20D C21D -0.1(7)
C16D C19D C20D C21D -178.4(4)
C19D C20D C21D C22D 0.3(7)
C20D C21D C22D C23D 0.1(8)
C21D C22D C23D C24D -0.7(10)
C22D C23D C24D C19D 1.0(12)
C20D C19D C24D C23D -0.5(9)
C16D C19D C24D C23D 177.8(6)
